data_7130721
loop_
_publ_author_name
'Kitamura, Yu'
'Nakamura, Yuiga'
'Sugimoto, Kunihisa'
'Yoshikawa, Hirofumi'
'Tanaka, Daisuke'

_publ_section_title
;
 Data-driven efficient synthetic exploration of anionic lanthanide-based
 metal--organic frameworks
;
_journal_name_full 'Chemical Communications'
_journal_paper_doi 10.1039/D2CC04985F
_journal_year 2022
_chemical_formula_moiety 'C32 H16 Eu2 O16, 2(C5.25 H11.25 N)'
_chemical_formula_sum 'C42.5 H38.5 Eu2 N2 O16'
_chemical_formula_weight 1137.17
_chemical_name_systematic KGF-15(Eu)
_space_group_crystal_system orthorhombic
_space_group_IT_number 45
_space_group_name_Hall 'I 2 -2c'
_space_group_name_H-M_alt 'I b a 2'
_atom_sites_solution_hydrogens geom
_audit_creation_date 2022-04-26
_audit_creation_method
;
Olex2 1.5
(compiled 2021.08.20 svn.r13c46975 for OlexSys, GUI svn.r6405)
;
_audit_update_record
;
2022-05-02 deposited with the CCDC.	2022-09-16 downloaded from the CCDC.
;
_cell_angle_alpha 90
_cell_angle_beta 90
_cell_angle_gamma 90
_cell_formula_units_Z 8
_cell_length_a 47.3677(3)
_cell_length_b 17.29520(10)
_cell_length_c 11.31890(10)
_cell_measurement_reflns_used 61004
_cell_measurement_temperature 100
_cell_measurement_theta_max 21.719
_cell_measurement_theta_min 1.600
_cell_volume 9272.83(11)
_computing_molecular_graphics 'Olex2 1.5 (Dolomanov et al., 2009)'
_computing_publication_material 'Olex2 1.5 (Dolomanov et al., 2009)'
_computing_structure_refinement 'SHELXL-2018/3 (Sheldrick, 2018)'
_computing_structure_solution 'SHELXT 2018/2 (Sheldrick, 2018)'
_diffrn_ambient_temperature 100
_diffrn_measured_fraction_theta_full 0.993
_diffrn_measured_fraction_theta_max 0.780
_diffrn_measurement_device_type 'esperanto-CrysAlisPro-abstract goniometer imported esperanto images'
_diffrn_radiation_type synchrotron
_diffrn_radiation_wavelength 0.4131
_diffrn_reflns_av_R_equivalents 0.0250
_diffrn_reflns_av_unetI/netI 0.0271
_diffrn_reflns_Laue_measured_fraction_full 0.993
_diffrn_reflns_Laue_measured_fraction_max 0.780
_diffrn_reflns_limit_h_max 84
_diffrn_reflns_limit_h_min -83
_diffrn_reflns_limit_k_max 30
_diffrn_reflns_limit_k_min -29
_diffrn_reflns_limit_l_max 17
_diffrn_reflns_limit_l_min -17
_diffrn_reflns_number 61004
_diffrn_reflns_point_group_measured_fraction_full 0.989
_diffrn_reflns_point_group_measured_fraction_max 0.757
_diffrn_reflns_theta_full 14.351
_diffrn_reflns_theta_max 21.719
_diffrn_reflns_theta_min 1.600
_exptl_absorpt_coefficient_mu 0.655
_exptl_absorpt_correction_T_max 1.00000
_exptl_absorpt_correction_T_min 0.48688
_exptl_absorpt_correction_type multi-scan
_exptl_crystal_colour colourless
_exptl_crystal_colour_primary colourless
_exptl_crystal_density_diffrn 1.629
_exptl_crystal_description block
_exptl_crystal_F_000 4492
_exptl_crystal_size_max 0.05
_exptl_crystal_size_mid 0.02
_exptl_crystal_size_min 0.01
_refine_diff_density_max 0.811
_refine_diff_density_min -1.100
_refine_diff_density_rms 0.111
_refine_ls_abs_structure_details
;
 Flack x determined using 6890 quotients [(I+)-(I-)]/[(I+)+(I-)]
 (Parsons, Flack and Wagner, Acta Cryst. B69 (2013) 249-259).
;
_refine_ls_abs_structure_Flack 0.44(2)
_refine_ls_extinction_method none
_refine_ls_goodness_of_fit_ref 1.080
_refine_ls_hydrogen_treatment constr
_refine_ls_matrix_type full
_refine_ls_number_parameters 601
_refine_ls_number_reflns 21130
_refine_ls_number_restraints 1
_refine_ls_restrained_S_all 1.080
_refine_ls_R_factor_all 0.0335
_refine_ls_R_factor_gt 0.0255
_refine_ls_shift/su_max 0.003
_refine_ls_shift/su_mean 0.000
_refine_ls_structure_factor_coef Fsqd
_refine_ls_weighting_details 'w=1/[\s^2^(Fo^2^)+(0.0302P)^2^+11.5082P] where P=(Fo^2^+2Fc^2^)/3'
_refine_ls_weighting_scheme calc
_refine_ls_wR_factor_gt 0.0724
_refine_ls_wR_factor_ref 0.0759
_reflns_Friedel_coverage 0.872
_reflns_Friedel_fraction_full 0.985
_reflns_Friedel_fraction_max 0.733
_reflns_number_gt 17081
_reflns_number_total 21130
_reflns_threshold_expression 'I > 2\s(I)'
_cod_data_source_file d2cc04985f3.cif
_cod_data_source_block ydkr_a_CCDC2
_cod_original_formula_sum 'C42.50 H38.50 Eu2 N2 O16'
_cod_database_code 7130721
_shelx_shelxl_version_number 2018/3
_shelx_space_group_comment
;
The symmetry employed for this shelxl refinement is uniquely defined
by the following loop, which should always be used as a source of
symmetry information in preference to the above space-group names.
They are only intended as comments.
;
_olex2_refinement_description
;
1. Fixed Uiso
 At 1.2 times of:
  All C(H) groups, All C(H,H) groups
 At 1.5 times of:
  All C(H,H,H) groups
2. Others
 Sof(C47)=Sof(H37b)=1-FVAR(1)
 Sof(C37)=Sof(H37a)=FVAR(1)
 Fixed Sof: C13(0.75) H13a(0.75) H13b(0.75) H13c(0.75) C23(0.75) H23a(0.75)
 H23b(0.75) C26(0.75) C31(0.75) H31a(0.75) H31b(0.75) C33(0.75) H33a(0.75)
 H33b(0.75) H33c(0.75) C35(0.75) H35a(0.75) H35b(0.75) C36(0.75) H36a(0.75)
 H36b(0.75) C39(0.75) H39a(0.75) H39b(0.75) H39c(0.75) C40(0.75) H40a(0.75)
 H40b(0.75) H40c(0.75) C42(0.75) H42a(0.75) H42b(0.75) H42c(0.75) C43(0.75)
 H43a(0.75) H43b(0.75) C44(0.75) H44a(0.75) H44b(0.75) C45(0.75) C46(0.75)
 H46a(0.75) H46b(0.75) H46c(0.75)
3.a Secondary CH2 refined with riding coordinates:
 C23(H23a,H23b), C31(H31a,H31b), C35(H35a,H35b), C36(H36a,H36b), C43(H43a,
 H43b), C44(H44a,H44b)
3.b Aromatic/amide H refined with riding coordinates:
 C2(H2), C4(H4), C10(H10), C12(H12), C16(H16), C20(H20), C21(H21), C22(H22),
 C25(H25), C29(H29), C30(H30), C32(H32), C34(H34), C37(H37a), C38(H38),
 C41(H41), C47(H37b)
3.c Idealised Me refined as rotating group:
 C13(H13a,H13b,H13c), C33(H33a,H33b,H33c), C39(H39a,H39b,H39c), C40(H40a,H40b,
 H40c), C42(H42a,H42b,H42c), C46(H46a,H46b,H46c)
;
_olex2_submission_special_instructions 'No special instructions were received'

loop_
_space_group_symop_operation_xyz
'x, y, z'
'-x, -y, z'
'-x, y, z+1/2'
'x, -y, z+1/2'
'x+1/2, y+1/2, z+1/2'
'-x+1/2, -y+1/2, z+1/2'
'-x+1/2, y+1/2, z+1'
'x+1/2, -y+1/2, z+1'

loop_
_atom_site_label
_atom_site_type_symbol
_atom_site_fract_x
_atom_site_fract_y
_atom_site_fract_z
_atom_site_U_iso_or_equiv
_atom_site_adp_type
_atom_site_occupancy
_atom_site_site_symmetry_order
_atom_site_calc_flag
_atom_site_refinement_flags_posn
_atom_site_refinement_flags_adp
_atom_site_refinement_flags_occupancy
_atom_site_disorder_assembly
_atom_site_disorder_group
Eu1 Eu 0.32786(2) 0.25029(2) 0.72587(2) 0.00650(9) Uani 1 1 d . . . . .
Eu2 Eu 0.42178(2) 0.24974(2) 0.74025(2) 0.00725(10) Uani 1 1 d . . . . .
O1 O 0.34869(5) 0.72307(14) 0.4124(3) 0.0192(4) Uani 1 1 d . . . . .
O2 O 0.39400(5) -0.13841(12) 0.2650(2) 0.0154(4) Uani 1 1 d . . . . .
O3 O 0.39845(6) 0.36508(14) 0.6901(3) 0.0285(6) Uani 1 1 d . . . . .
O4 O 0.39575(5) 0.72422(14) 0.4118(3) 0.0194(5) Uani 1 1 d . . . . .
O5 O 0.20096(5) 0.65514(15) 0.6082(3) 0.0128(5) Uani 1 1 d . . . . .
O6 O 0.45361(6) 0.16159(16) 0.8586(3) 0.0185(5) Uani 1 1 d . . . . .
C1 C 0.37303(6) 0.61388(19) 0.4899(3) 0.0125(5) Uani 1 1 d . . . . .
C2 C 0.39883(6) 0.57758(18) 0.5121(3) 0.0151(5) Uani 1 1 d . . . . .
H2 H 0.415602 0.601025 0.488826 0.018 Uiso 1 1 calc R U . . .
C3 C 0.37177(6) -0.10545(17) 0.2991(3) 0.0120(5) Uani 1 1 d . . . . .
C4 C 0.34790(6) 0.57643(19) 0.5181(3) 0.0168(6) Uani 1 1 d . . . . .
H4 H 0.330676 0.598734 0.498315 0.020 Uiso 1 1 calc R U . . .
O7 O 0.21264(5) 0.67670(15) 0.7955(3) 0.0187(5) Uani 1 1 d . . . . .
O8 O 0.29676(5) 0.34819(15) 0.8159(3) 0.0153(4) Uani 1 1 d . . . . .
C5 C 0.37238(7) 0.69276(18) 0.4332(3) 0.0143(5) Uani 1 1 d . . . . .
O9 O 0.29291(6) 0.33205(17) 0.6218(3) 0.0228(6) Uani 1 1 d . . . . .
C6 C 0.37439(6) 0.47098(18) 0.6038(3) 0.0129(5) Uani 1 1 d . . . . .
C7 C 0.46276(7) 0.1324(2) 0.7647(4) 0.0164(8) Uani 1 1 d . . . . .
C8 C 0.21449(6) 0.63739(18) 0.7011(4) 0.0120(6) Uani 1 1 d . . . . .
O10 O 0.45615(7) 0.1591(2) 0.6643(3) 0.0324(8) Uani 1 1 d . . . . .
O11 O 0.40481(4) 0.22011(12) 0.5482(2) 0.0112(3) Uani 1 1 d . . . . .
O12 O 0.45260(6) 0.34344(16) 0.8427(3) 0.0183(6) Uani 1 1 d . . . . .
O13 O 0.35163(6) 0.36638(14) 0.6946(3) 0.0275(6) Uani 1 1 d . . . . .
O14 O 0.35788(4) 0.22343(12) 0.5668(2) 0.0133(4) Uani 1 1 d . . . . .
C9 C 0.37497(7) 0.39473(19) 0.6677(3) 0.0178(6) Uani 1 1 d . . . . .
C10 C 0.39943(6) 0.50646(18) 0.5691(3) 0.0163(6) Uani 1 1 d . . . . .
H10 H 0.416630 0.482455 0.584090 0.020 Uiso 1 1 calc R U . . .
C11 C 0.48175(7) 0.0632(2) 0.7682(4) 0.0155(7) Uani 1 1 d . . . . .
C12 C 0.23833(11) 0.5247(3) 0.6004(5) 0.0308(11) Uani 1 1 d . . . . .
H12 H 0.229406 0.537476 0.529875 0.037 Uiso 1 1 calc R U . . .
O15 O 0.45803(8) 0.3339(2) 0.6505(4) 0.0429(11) Uani 1 1 d . . . . .
C13 C 0.27283(12) 0.7433(3) 0.5639(7) 0.0201(11) Uani 0.75 1 d . . P . .
H13 H 0.255817 0.745442 0.609909 0.030 Uiso 0.75 1 calc R U P . .
H13A H 0.270187 0.708675 0.498510 0.030 Uiso 0.75 1 calc R U P . .
H13B H 0.277256 0.793972 0.534848 0.030 Uiso 0.75 1 calc R U P . .
N1 N 0.44745(8) 0.2560(3) 0.2212(7) 0.0351(11) Uani 1 1 d . . . . .
C14 C 0.37436(5) -0.02954(18) 0.3631(3) 0.0113(5) Uani 1 1 d . . . . .
C15 C 0.38055(6) 0.19051(16) 0.5356(3) 0.0098(4) Uani 1 1 d . . . . .
C16 C 0.35008(6) 0.00855(17) 0.4003(3) 0.0134(5) Uani 1 1 d . . . . .
H16 H 0.332451 -0.013325 0.386511 0.016 Uiso 1 1 calc R U . . .
C17 C 0.28736(6) 0.36903(18) 0.7159(4) 0.0139(6) Uani 1 1 d . . . . .
C18 C 0.26891(7) 0.43934(19) 0.7099(4) 0.0148(7) Uani 1 1 d . . . . .
C19 C 0.23348(7) 0.56860(19) 0.7009(4) 0.0128(6) Uani 1 1 d . . . . .
C20 C 0.34866(6) 0.5056(2) 0.5760(4) 0.0186(6) Uani 1 1 d . . . . .
H20 H 0.331877 0.481066 0.596349 0.022 Uiso 1 1 calc R U . . .
C21 C 0.49084(14) 0.0320(3) 0.8702(5) 0.0445(15) Uani 1 1 d . . . . .
H21 H 0.484950 0.053091 0.941619 0.053 Uiso 1 1 calc R U . . .
C22 C 0.25636(12) 0.4622(3) 0.6048(5) 0.0369(13) Uani 1 1 d . . . . .
H22 H 0.260198 0.434843 0.535957 0.044 Uiso 1 1 calc R U . . .
C23 C 0.29678(8) 0.7144(3) 0.6402(4) 0.0167(7) Uani 0.75 1 d . . P . .
H23 H 0.292662 0.661562 0.662991 0.020 Uiso 0.75 1 calc R U P . .
H23A H 0.313795 0.713446 0.592572 0.020 Uiso 0.75 1 calc R U P . .
C24 C 0.48175(6) 0.4371(2) 0.7470(5) 0.0160(7) Uani 1 1 d . . . . .
C25 C 0.40081(6) 0.00193(18) 0.3876(3) 0.0145(5) Uani 1 1 d . . . . .
H25 H 0.417070 -0.024518 0.365507 0.017 Uiso 1 1 calc R U . . .
C26 C 0.47037(13) 0.2480(4) 0.1315(10) 0.035(2) Uani 0.75 1 d . . P . .
C27 C 0.37849(6) 0.11290(18) 0.4776(3) 0.0102(5) Uani 1 1 d . . . . .
C28 C 0.46299(7) 0.3673(2) 0.7469(5) 0.0194(8) Uani 1 1 d . . . . .
C29 C 0.24642(11) 0.5463(3) 0.8060(4) 0.0432(15) Uani 1 1 d . . . . .
H29 H 0.243233 0.574930 0.874302 0.052 Uiso 1 1 calc R U . . .
C30 C 0.26398(10) 0.4823(3) 0.8106(4) 0.0379(13) Uani 1 1 d . . . . .
H30 H 0.272442 0.468256 0.881513 0.046 Uiso 1 1 calc R U . . .
C31 C 0.30653(10) 0.8460(3) 0.7244(4) 0.0235(9) Uani 0.75 1 d . . P . .
H31 H 0.288783 0.865821 0.694122 0.028 Uiso 0.75 1 calc R U P . .
H31A H 0.310308 0.872454 0.798328 0.028 Uiso 0.75 1 calc R U P . .
C32 C 0.49097(12) 0.4688(3) 0.6431(5) 0.0442(14) Uani 1 1 d . . . . .
H32 H 0.484962 0.447929 0.571704 0.053 Uiso 1 1 calc R U . . .
C33 C 0.42156(14) 0.3655(4) 0.3331(7) 0.0473(17) Uani 0.75 1 d . . P . .
H33 H 0.403647 0.344087 0.310738 0.071 Uiso 0.75 1 calc R U P . .
H33A H 0.420139 0.420842 0.336511 0.071 Uiso 0.75 1 calc R U P . .
H33B H 0.426891 0.345972 0.409286 0.071 Uiso 0.75 1 calc R U P . .
N2 N 0.30286(8) 0.7599(2) 0.7505(5) 0.0279(9) Uani 1 1 d . . . . .
C34 C 0.40293(6) 0.07264(18) 0.4448(3) 0.0150(5) Uani 1 1 d . . . . .
H34 H 0.420610 0.093360 0.461344 0.018 Uiso 1 1 calc R U . . .
C35 C 0.41998(11) 0.2241(5) 0.1741(6) 0.0410(14) Uani 0.75 1 d . . P . .
H35 H 0.405910 0.226666 0.236244 0.049 Uiso 0.75 1 calc R U P . .
H35A H 0.413585 0.257008 0.109990 0.049 Uiso 0.75 1 calc R U P . .
C36 C 0.44345(12) 0.3431(4) 0.2437(5) 0.0324(12) Uani 0.75 1 d . . P . .
H36 H 0.461428 0.364336 0.268821 0.039 Uiso 0.75 1 calc R U P . .
H36A H 0.438620 0.367482 0.169200 0.039 Uiso 0.75 1 calc R U P . .
C37 C 0.49631(16) 0.0448(5) 0.6674(7) 0.0225(18) Uiso 0.504(15) 1 d . . P . .
H47 H 0.501135 0.079587 0.607983 0.027 Uiso 0.504(15) 1 calc R U P . .
C38 C 0.49070(10) 0.4689(3) 0.8516(5) 0.0274(10) Uani 1 1 d . . . . .
H38 H 0.484280 0.448823 0.922870 0.033 Uiso 1 1 calc R U . . .
O16 O 0.34720(5) -0.13044(12) 0.2825(3) 0.0170(4) Uani 1 1 d . . . . .
C39 C 0.32859(12) 0.6476(3) 0.8531(5) 0.0303(11) Uani 0.75 1 d . . P . .
H39 H 0.314024 0.643119 0.911675 0.045 Uiso 0.75 1 calc R U P . .
H39A H 0.346463 0.634451 0.887630 0.045 Uiso 0.75 1 calc R U P . .
H39B H 0.324635 0.613113 0.788759 0.045 Uiso 0.75 1 calc R U P . .
C40 C 0.42160(13) 0.1426(4) 0.1300(6) 0.0440(17) Uani 0.75 1 d . . P . .
H40 H 0.433918 0.140310 0.062757 0.066 Uiso 0.75 1 calc R U P . .
H40A H 0.403096 0.125302 0.107698 0.066 Uiso 0.75 1 calc R U P . .
H40B H 0.428843 0.109797 0.191434 0.066 Uiso 0.75 1 calc R U P . .
C41 C 0.35212(6) 0.07945(17) 0.4582(3) 0.0132(5) Uani 1 1 d . . . . .
H41 H 0.335870 0.104474 0.483971 0.016 Uiso 1 1 calc R U . . .
C42 C 0.32959(12) 0.8669(4) 0.6379(6) 0.0364(13) Uani 0.75 1 d . . P . .
H42 H 0.347311 0.847213 0.665922 0.055 Uiso 0.75 1 calc R U P . .
H42A H 0.330701 0.922122 0.630566 0.055 Uiso 0.75 1 calc R U P . .
H42B H 0.325399 0.844642 0.562198 0.055 Uiso 0.75 1 calc R U P . .
C43 C 0.45510(8) 0.2149(3) 0.3346(4) 0.0165(7) Uani 0.75 1 d . . P . .
H43 H 0.438979 0.216580 0.387429 0.020 Uiso 0.75 1 calc R U P . .
H43A H 0.458897 0.161025 0.316863 0.020 Uiso 0.75 1 calc R U P . .
C44 C 0.32959(9) 0.7294(4) 0.8080(5) 0.0269(10) Uani 0.75 1 d . . P . .
H44 H 0.344824 0.733169 0.750998 0.032 Uiso 0.75 1 calc R U P . .
H44A H 0.334310 0.763097 0.873624 0.032 Uiso 0.75 1 calc R U P . .
C45 C 0.27882(12) 0.7535(3) 0.8381(8) 0.0245(15) Uani 0.75 1 d . . P . .
C46 C 0.48025(12) 0.2483(3) 0.3975(8) 0.0223(13) Uani 0.75 1 d . . P . .
H46 H 0.496042 0.250114 0.344396 0.033 Uiso 0.75 1 calc R U P . .
H46A H 0.484881 0.216557 0.464278 0.033 Uiso 0.75 1 calc R U P . .
H46B H 0.475895 0.299709 0.423966 0.033 Uiso 0.75 1 calc R U P . .
C47 C 0.48558(16) 0.0174(5) 0.6671(7) 0.0212(18) Uiso 0.496(15) 1 d . . P . .
H48 H 0.472095 0.009878 0.608488 0.025 Uiso 0.496(15) 1 calc R U P . .

loop_
_atom_site_aniso_label
_atom_site_aniso_U_11
_atom_site_aniso_U_22
_atom_site_aniso_U_33
_atom_site_aniso_U_23
_atom_site_aniso_U_13
_atom_site_aniso_U_12
Eu1 0.00845(7) 0.00401(6) 0.0070(3) -0.00060(3) -0.00030(8) 0.00024(4)
Eu2 0.00808(7) 0.00593(7) 0.0077(3) -0.00110(4) 0.00043(8) -0.00107(4)
O1 0.0278(11) 0.0138(9) 0.0160(11) 0.0017(8) -0.0093(9) 0.0029(9)
O2 0.0231(10) 0.0096(8) 0.0134(9) -0.0026(7) -0.0007(8) 0.0077(8)
O3 0.0464(16) 0.0127(10) 0.0263(13) -0.0009(9) -0.0160(12) 0.0083(11)
O4 0.0262(11) 0.0131(9) 0.0188(11) 0.0028(8) 0.0126(9) -0.0024(9)
O5 0.0114(9) 0.0136(10) 0.0135(11) -0.0015(8) -0.0028(8) 0.0044(8)
O6 0.0245(12) 0.0165(10) 0.0145(13) -0.0034(9) -0.0041(9) 0.0081(9)
C1 0.0147(12) 0.0093(12) 0.0136(13) 0.0014(9) 0.0009(9) 0.0001(9)
C2 0.0103(11) 0.0150(12) 0.0200(15) 0.0049(11) 0.0010(10) -0.0015(10)
C3 0.0198(12) 0.0055(10) 0.0106(12) -0.0003(9) -0.0009(9) 0.0019(9)
C4 0.0126(12) 0.0152(13) 0.0227(16) 0.0050(11) 0.0001(11) 0.0016(10)
O7 0.0194(10) 0.0194(10) 0.0173(11) -0.0083(9) -0.0067(9) 0.0082(9)
O8 0.0169(10) 0.0155(10) 0.0134(10) -0.0017(8) -0.0009(8) 0.0071(8)
C5 0.0251(14) 0.0101(11) 0.0077(12) 0.0012(9) -0.0007(10) 0.0008(10)
O9 0.0294(13) 0.0208(12) 0.0180(14) -0.0086(10) -0.0100(11) 0.0160(11)
C6 0.0190(14) 0.0075(12) 0.0122(13) 0.0028(10) 0.0002(9) -0.0011(9)
C7 0.0132(12) 0.0181(14) 0.0180(19) 0.0044(12) 0.0021(11) 0.0043(11)
C8 0.0115(11) 0.0106(11) 0.0139(17) -0.0008(10) -0.0016(10) 0.0031(10)
O10 0.0346(15) 0.0472(18) 0.0155(13) 0.0109(12) 0.0092(11) 0.0296(14)
O11 0.0139(8) 0.0115(8) 0.0084(8) -0.0018(7) -0.0001(6) -0.0049(7)
O12 0.0191(11) 0.0163(10) 0.0196(14) 0.0018(9) -0.0032(9) -0.0084(9)
O13 0.0463(16) 0.0104(9) 0.0259(13) -0.0020(9) 0.0180(12) -0.0099(10)
O14 0.0161(9) 0.0104(8) 0.0134(10) -0.0042(7) 0.0036(7) 0.0002(8)
C9 0.0351(19) 0.0070(12) 0.0114(13) 0.0005(10) 0.0007(10) 0.0004(10)
C10 0.0128(11) 0.0136(12) 0.0226(16) 0.0057(11) -0.0018(11) 0.0010(11)
C11 0.0140(12) 0.0178(14) 0.0147(18) -0.0007(12) 0.0013(11) 0.0073(11)
C12 0.048(2) 0.0280(19) 0.0162(19) -0.0113(15) -0.0128(17) 0.0278(18)
O15 0.0528(19) 0.0433(18) 0.0326(18) -0.0264(14) 0.0295(15) -0.0386(16)
C13 0.0194(19) 0.036(3) 0.005(2) -0.0053(16) 0.0001(17) -0.0043(16)
N1 0.0177(13) 0.063(3) 0.025(3) 0.0093(17) 0.0026(18) -0.0050(15)
C14 0.0129(12) 0.0083(12) 0.0128(13) -0.0025(10) -0.0015(9) 0.0013(8)
C15 0.0135(10) 0.0090(11) 0.0069(11) -0.0011(8) 0.0010(9) 0.0002(9)
C16 0.0111(11) 0.0115(12) 0.0175(14) -0.0056(10) 0.0007(10) -0.0018(10)
C17 0.0129(11) 0.0119(12) 0.0167(17) -0.0036(12) -0.0037(12) 0.0056(10)
C18 0.0133(12) 0.0141(12) 0.0171(18) -0.0019(12) -0.0005(11) 0.0058(11)
C19 0.0142(11) 0.0124(11) 0.0119(16) -0.0017(10) -0.0019(10) 0.0046(10)
C20 0.0128(12) 0.0172(14) 0.0257(17) 0.0057(12) 0.0027(11) -0.0020(11)
C21 0.086(4) 0.036(2) 0.0119(19) -0.0029(16) 0.005(2) 0.042(3)
C22 0.057(3) 0.034(2) 0.020(2) -0.0142(17) -0.0189(19) 0.036(2)
C23 0.0147(15) 0.029(2) 0.0065(15) -0.0063(14) 0.0020(12) 0.0008(15)
C24 0.0145(12) 0.0129(13) 0.0207(19) -0.0026(12) 0.0005(12) -0.0061(11)
C25 0.0120(11) 0.0114(11) 0.0201(14) -0.0075(10) 0.0007(10) 0.0028(10)
C26 0.021(2) 0.071(6) 0.013(4) -0.001(2) 0.007(2) -0.016(2)
C27 0.0119(10) 0.0087(11) 0.0098(12) -0.0046(9) 0.0003(8) -0.0003(9)
C28 0.0149(13) 0.0166(15) 0.027(2) -0.0070(14) 0.0072(14) -0.0065(12)
C29 0.065(3) 0.047(2) 0.0171(17) -0.0178(17) -0.0207(19) 0.049(2)
C30 0.056(3) 0.041(2) 0.0168(17) -0.0147(15) -0.0192(17) 0.042(2)
C31 0.024(2) 0.027(2) 0.020(2) -0.0060(16) -0.0046(17) -0.0010(19)
C32 0.059(3) 0.048(3) 0.026(2) -0.0061(19) 0.002(2) -0.042(2)
C33 0.045(4) 0.047(4) 0.050(4) 0.010(3) 0.011(3) 0.019(3)
N2 0.0192(13) 0.051(2) 0.014(2) -0.0045(15) -0.0044(15) 0.0002(13)
C34 0.0097(11) 0.0138(12) 0.0215(15) -0.0078(11) 0.0010(10) -0.0004(10)
C35 0.019(2) 0.074(4) 0.030(3) 0.003(3) -0.0081(19) -0.012(3)
C36 0.032(2) 0.040(3) 0.026(3) 0.017(2) -0.003(2) 0.006(2)
C38 0.037(2) 0.0271(18) 0.018(2) -0.0011(14) 0.0046(15) -0.0223(17)
O16 0.0232(10) 0.0087(8) 0.0192(11) -0.0042(7) -0.0026(8) -0.0038(8)
C39 0.035(3) 0.036(3) 0.020(2) -0.0010(19) -0.0083(18) 0.010(2)
C40 0.039(3) 0.074(5) 0.019(3) -0.005(3) 0.003(2) -0.027(3)
C41 0.0103(10) 0.0110(11) 0.0183(14) -0.0062(10) 0.0005(10) -0.0005(10)
C42 0.036(3) 0.033(3) 0.040(3) 0.000(2) 0.012(2) -0.012(2)
C43 0.0127(15) 0.0264(19) 0.0104(16) 0.0044(14) 0.0024(12) 0.0066(15)
C44 0.0141(17) 0.041(3) 0.026(3) -0.001(2) -0.0064(16) 0.0044(19)
C45 0.019(2) 0.049(4) 0.005(3) -0.0067(16) 0.005(2) 0.0020(18)
C46 0.021(2) 0.036(3) 0.010(3) -0.0006(14) -0.0042(18) 0.0080(16)

loop_
_atom_type_symbol
_atom_type_description
_atom_type_scat_dispersion_real
_atom_type_scat_dispersion_imag
_atom_type_scat_source
C C -0.0001 0.0005 'International Tables Vol C Tables 4.2.6.8 and 6.1.1.4'
H H 0.0000 0.0000 'International Tables Vol C Tables 4.2.6.8 and 6.1.1.4'
O O 0.0017 0.0018 'International Tables Vol C Tables 4.2.6.8 and 6.1.1.4'
Eu Eu -0.8140 1.4290 'International Tables Vol C Tables 4.2.6.8 and 6.1.1.4'
N N 0.0004 0.0010 'International Tables Vol C Tables 4.2.6.8 and 6.1.1.4'

loop_
_geom_angle_atom_site_label_1
_geom_angle_atom_site_label_2
_geom_angle_atom_site_label_3
_geom_angle
_geom_angle_site_symmetry_1
_geom_angle_site_symmetry_3
_geom_angle_publ_flag
O1 Eu1 Eu2 63.44(6) 4_565 . ?
O1 Eu1 O5 145.26(10) 4_565 7_544 ?
O1 Eu1 O7 98.11(11) 4_565 7_544 ?
O1 Eu1 O8 75.38(9) 4_565 . ?
O1 Eu1 O9 126.15(10) 4_565 . ?
O1 Eu1 C8 121.28(11) 4_565 7_544 ?
O1 Eu1 C17 100.20(11) 4_565 . ?
O5 Eu1 Eu2 124.02(6) 7_544 . ?
O5 Eu1 C8 26.83(10) 7_544 7_544 ?
O5 Eu1 C17 94.95(9) 7_544 . ?
O7 Eu1 Eu2 140.80(7) 7_544 . ?
O7 Eu1 O5 53.30(9) 7_544 7_544 ?
O7 Eu1 O8 75.77(9) 7_544 . ?
O7 Eu1 O9 85.74(11) 7_544 . ?
O7 Eu1 C8 26.76(10) 7_544 7_544 ?
O7 Eu1 C17 81.79(10) 7_544 . ?
O8 Eu1 Eu2 125.71(6) . . ?
O8 Eu1 O5 110.09(7) . 7_544 ?
O8 Eu1 O9 53.46(9) . . ?
O8 Eu1 C8 95.26(9) . 7_544 ?
O8 Eu1 C17 26.78(11) . . ?
O9 Eu1 Eu2 133.38(8) . . ?
O9 Eu1 O5 76.06(11) . 7_544 ?
O9 Eu1 C8 82.66(10) . 7_544 ?
O9 Eu1 C17 26.84(11) . . ?
C8 Eu1 Eu2 135.62(6) 7_544 . ?
O13 Eu1 Eu2 61.59(8) . . ?
O13 Eu1 O1 76.52(10) . 4_565 ?
O13 Eu1 O5 138.14(12) . 7_544 ?
O13 Eu1 O7 151.79(9) . 7_544 ?
O13 Eu1 O8 76.08(9) . . ?
O13 Eu1 O9 76.03(11) . . ?
O13 Eu1 C8 158.11(12) . 7_544 ?
O13 Eu1 O14 76.15(9) . . ?
O13 Eu1 C17 72.19(10) . . ?
O13 Eu1 O16 127.73(9) . 4 ?
O14 Eu1 Eu2 54.58(6) . . ?
O14 Eu1 O1 118.01(8) . 4_565 ?
O14 Eu1 O5 78.05(9) . 7_544 ?
O14 Eu1 O7 128.63(9) . 7_544 ?
O14 Eu1 O8 144.82(9) . . ?
O14 Eu1 O9 98.84(11) . . ?
O14 Eu1 C8 102.64(10) . 7_544 ?
O14 Eu1 C17 121.91(12) . . ?
O14 Eu1 O16 78.37(8) . 4 ?
C17 Eu1 Eu2 133.21(7) . . ?
C17 Eu1 C8 90.94(10) . 7_544 ?
O16 Eu1 Eu2 66.39(6) 4 . ?
O16 Eu1 O1 76.54(9) 4 4_565 ?
O16 Eu1 O5 77.29(9) 4 7_544 ?
O16 Eu1 O7 76.01(9) 4 7_544 ?
O16 Eu1 O8 136.43(11) 4 . ?
O16 Eu1 O9 153.18(10) 4 . ?
O16 Eu1 C8 72.16(9) 4 7_544 ?
O16 Eu1 C17 156.76(10) 4 . ?
O2 Eu2 Eu1 56.38(6) 4 . ?
O2 Eu2 O3 117.47(9) 4 . ?
O2 Eu2 O6 77.09(9) 4 . ?
O2 Eu2 C7 77.53(9) 4 . ?
O2 Eu2 O10 83.57(10) 4 . ?
O2 Eu2 O11 75.09(8) 4 . ?
O2 Eu2 O12 144.37(11) 4 . ?
O2 Eu2 O15 157.18(11) 4 . ?
O2 Eu2 C15 58.79(8) 4 . ?
O2 Eu2 C28 167.36(12) 4 . ?
O3 Eu2 Eu1 61.28(8) . . ?
O3 Eu2 O6 156.96(11) . . ?
O3 Eu2 C7 163.26(12) . . ?
O3 Eu2 O10 141.36(13) . . ?
O3 Eu2 O11 78.63(10) . . ?
O3 Eu2 O12 80.46(10) . . ?
O3 Eu2 O15 74.17(13) . . ?
O3 Eu2 C15 79.03(9) . . ?
O3 Eu2 C28 73.72(11) . . ?
O4 Eu2 Eu1 60.28(7) 4_565 . ?
O4 Eu2 O2 76.35(9) 4_565 4 ?
O4 Eu2 O3 77.86(10) 4_565 . ?
O4 Eu2 O6 89.46(11) 4_565 . ?
O4 Eu2 C7 114.76(12) 4_565 . ?
O4 Eu2 O10 140.65(11) 4_565 . ?
O4 Eu2 O11 128.47(8) 4_565 . ?
O4 Eu2 O12 78.22(10) 4_565 . ?
O4 Eu2 O15 126.39(10) 4_565 . ?
O4 Eu2 C15 109.90(8) 4_565 . ?
O4 Eu2 C28 101.74(12) 4_565 . ?
O6 Eu2 Eu1 128.07(7) . . ?
O6 Eu2 C7 26.39(12) . . ?
O6 Eu2 C15 123.70(9) . . ?
O6 Eu2 C28 90.45(11) . . ?
C7 Eu2 Eu1 133.83(7) . . ?
C7 Eu2 C15 105.11(11) . . ?
O10 Eu2 Eu1 131.39(9) . . ?
O10 Eu2 O6 52.84(11) . . ?
O10 Eu2 C7 26.55(12) . . ?
O10 Eu2 O12 101.21(11) . . ?
O10 Eu2 O15 76.58(14) . . ?
O10 Eu2 C15 86.90(10) . . ?
O10 Eu2 C28 90.63(11) . . ?
O11 Eu2 Eu1 68.20(5) . . ?
O11 Eu2 O6 123.85(9) . . ?
O11 Eu2 C7 99.63(11) . . ?
O11 Eu2 O10 76.25(10) . . ?
O11 Eu2 O12 140.50(10) . . ?
O11 Eu2 O15 89.19(11) . . ?
O11 Eu2 C15 20.08(7) . . ?
O11 Eu2 C28 114.48(13) . . ?
O12 Eu2 Eu1 127.32(7) . . ?
O12 Eu2 O6 78.13(12) . . ?
O12 Eu2 C7 91.11(11) . . ?
O12 Eu2 C15 155.63(10) . . ?
O12 Eu2 C28 26.53(13) . . ?
O15 Eu2 Eu1 132.73(11) . . ?
O15 Eu2 O6 99.13(13) . . ?
O15 Eu2 C7 89.20(12) . . ?
O15 Eu2 O12 52.81(12) . . ?
O15 Eu2 C15 108.38(12) . . ?
O15 Eu2 C28 26.44(13) . . ?
C15 Eu2 Eu1 50.51(5) . . ?
C28 Eu2 Eu1 133.73(8) . . ?
C28 Eu2 C7 92.29(12) . . ?
C28 Eu2 C15 132.29(13) . . ?
C5 O1 Eu1 128.1(2) . 4_564 ?
C3 O2 Eu2 151.3(2) . 4_554 ?
C9 O3 Eu2 144.6(2) . . ?
C5 O4 Eu2 134.9(2) . 4_564 ?
C8 O5 Eu1 89.6(2) . 7_554 ?
C7 O6 Eu2 90.0(2) . . ?
C2 C1 C5 120.1(3) . . ?
C4 C1 C2 119.8(3) . . ?
C4 C1 C5 120.1(3) . . ?
C10 C2 C1 120.0(3) . . ?
O2 C3 C14 118.4(3) . . ?
O16 C3 O2 125.0(3) . . ?
O16 C3 C14 116.6(3) . . ?
C20 C4 C1 119.7(3) . . ?
C8 O7 Eu1 93.6(2) . 7_554 ?
C17 O8 Eu1 92.1(2) . . ?
O1 C5 C1 118.3(3) . . ?
O4 C5 O1 124.6(3) . . ?
O4 C5 C1 117.1(3) . . ?
C17 O9 Eu1 91.5(2) . . ?
C10 C6 C9 120.4(3) . . ?
C10 C6 C20 119.5(3) . . ?
C20 C6 C9 120.1(3) . . ?
O6 C7 Eu2 63.6(2) . . ?
O6 C7 O10 121.9(3) . . ?
O6 C7 C11 120.4(4) . . ?
O10 C7 Eu2 58.65(18) . . ?
O10 C7 C11 117.7(4) . . ?
C11 C7 Eu2 172.1(3) . . ?
O5 C8 Eu1 63.56(18) . 7_554 ?
O5 C8 C19 119.7(3) . . ?
O7 C8 Eu1 59.68(16) . 7_554 ?
O7 C8 O5 122.2(3) . . ?
O7 C8 C19 118.1(3) . . ?
C19 C8 Eu1 169.7(2) . 7_554 ?
C7 O10 Eu2 94.8(2) . . ?
C15 O11 Eu2 119.87(18) . . ?
C28 O12 Eu2 92.4(3) . . ?
C9 O13 Eu1 143.6(2) . . ?
C15 O14 Eu1 145.1(2) . . ?
O3 C9 C6 118.3(3) . . ?
O13 C9 O3 125.3(3) . . ?
O13 C9 C6 116.5(3) . . ?
C2 C10 C6 120.3(3) . . ?
C21 C11 C7 122.4(4) . . ?
C21 C11 C37 117.5(4) . . ?
C21 C11 C47 115.7(4) . . ?
C37 C11 C7 117.7(5) . . ?
C37 C11 C47 29.0(4) . . ?
C47 C11 C7 120.4(5) . . ?
C22 C12 C19 120.1(3) . . ?
C28 O15 Eu2 92.5(2) . . ?
C26 N1 C35 110.6(7) . . ?
C26 N1 C36 107.1(4) . . ?
C26 N1 C43 111.1(5) . . ?
C35 N1 C36 108.0(5) . . ?
C35 N1 C43 109.5(4) . . ?
C43 N1 C36 110.5(5) . . ?
C16 C14 C3 119.5(2) . . ?
C16 C14 C25 119.9(3) . . ?
C25 C14 C3 120.7(2) . . ?
O11 C15 Eu2 40.05(13) . . ?
O11 C15 C27 118.1(2) . . ?
O14 C15 Eu2 99.87(17) . . ?
O14 C15 O11 123.8(3) . . ?
O14 C15 C27 118.1(3) . . ?
C27 C15 Eu2 130.11(18) . . ?
C14 C16 C41 120.1(3) . . ?
O8 C17 Eu1 61.13(16) . . ?
O8 C17 O9 122.2(3) . . ?
O8 C17 C18 118.4(4) . . ?
O9 C17 Eu1 61.63(18) . . ?
O9 C17 C18 119.4(4) . . ?
C18 C17 Eu1 172.7(2) . . ?
C22 C18 C17 121.3(4) . . ?
C30 C18 C17 119.9(4) . . ?
C30 C18 C22 118.8(3) . . ?
C12 C19 C8 122.6(4) . . ?
C12 C19 C29 118.5(3) . . ?
C29 C19 C8 119.0(4) . . ?
C4 C20 C6 120.5(3) . . ?
C11 C21 C21 120.9(3) . 2_655 ?
C12 C22 C18 121.3(4) . . ?
N2 C23 C13 116.5(4) . . ?
C32 C24 C28 120.7(4) . . ?
C32 C24 C38 118.8(3) . . ?
C38 C24 C28 120.5(4) . . ?
C34 C25 C14 120.2(3) . . ?
C34 C27 C15 120.5(2) . . ?
C41 C27 C15 120.0(2) . . ?
C41 C27 C34 119.5(3) . . ?
O12 C28 Eu2 61.08(19) . . ?
O12 C28 C24 119.6(4) . . ?
O15 C28 Eu2 61.05(19) . . ?
O15 C28 O12 121.6(3) . . ?
O15 C28 C24 118.8(4) . . ?
C24 C28 Eu2 172.4(3) . . ?
C30 C29 C19 121.1(3) . . ?
C18 C30 C29 120.1(3) . . ?
C42 C31 N2 116.1(4) . . ?
C24 C32 C32 120.8(2) . 2_665 ?
C23 N2 C31 111.8(5) . . ?
C23 N2 C44 109.5(4) . . ?
C23 N2 C45 111.2(4) . . ?
C44 N2 C31 109.1(4) . . ?
C45 N2 C31 106.5(4) . . ?
C45 N2 C44 108.7(5) . . ?
C25 C34 C27 120.1(3) . . ?
C40 C35 N1 114.6(5) . . ?
C33 C36 N1 116.7(5) . . ?
C11 C37 C37 109.6(5) . 2_655 ?
C24 C38 C38 120.4(2) . 2_665 ?
C3 O16 Eu1 134.8(2) . 4_554 ?
C27 C41 C16 120.1(3) . . ?
C46 C43 N1 114.2(4) . . ?
C39 C44 N2 116.5(4) . . ?
C11 C47 C47 110.2(5) . 2_655 ?

loop_
_geom_bond_atom_site_label_1
_geom_bond_atom_site_label_2
_geom_bond_distance
_geom_bond_site_symmetry_2
_geom_bond_publ_flag
Eu1 Eu2 4.45181(15) . ?
Eu1 O1 2.376(3) 4_565 ?
Eu1 O5 2.519(3) 7_544 ?
Eu1 O7 2.433(2) 7_544 ?
Eu1 O8 2.465(3) . ?
Eu1 O9 2.476(3) . ?
Eu1 C8 2.813(3) 7_544 ?
Eu1 O13 2.329(2) . ?
Eu1 O14 2.341(2) . ?
Eu1 C17 2.813(3) . ?
Eu1 O16 2.355(2) 4 ?
Eu2 O2 2.349(2) 4 ?
Eu2 O3 2.350(2) . ?
Eu2 O4 2.344(3) 4_565 ?
Eu2 O6 2.529(3) . ?
Eu2 C7 2.822(3) . ?
Eu2 O10 2.418(3) . ?
Eu2 O11 2.373(3) . ?
Eu2 O12 2.470(3) . ?
Eu2 O15 2.470(3) . ?
Eu2 C15 3.198(3) . ?
Eu2 C28 2.820(3) . ?
O1 C5 1.261(4) . ?
O2 C3 1.258(4) . ?
O3 C9 1.251(4) . ?
O4 C5 1.257(4) . ?
O5 C8 1.270(5) . ?
O6 C7 1.254(5) . ?
C1 C2 1.397(4) . ?
C1 C4 1.392(4) . ?
C1 C5 1.508(4) . ?
C2 C10 1.389(4) . ?
C3 C14 1.504(4) . ?
C3 O16 1.256(4) . ?
C4 C20 1.390(5) . ?
O7 C8 1.269(5) . ?
O8 C17 1.268(5) . ?
O9 C17 1.271(5) . ?
C6 C9 1.504(4) . ?
C6 C10 1.392(4) . ?
C6 C20 1.393(4) . ?
C7 O10 1.266(5) . ?
C7 C11 1.498(5) . ?
C8 C19 1.492(4) . ?
O11 C15 1.266(3) . ?
O12 C28 1.261(6) . ?
O13 C9 1.248(4) . ?
O14 C15 1.266(3) . ?
C11 C21 1.344(7) . ?
C11 C37 1.371(9) . ?
C11 C47 1.404(9) . ?
C12 C19 1.386(6) . ?
C12 C22 1.378(7) . ?
O15 C28 1.257(6) . ?
C13 C23 1.511(8) . ?
N1 C26 1.493(10) . ?
N1 C35 1.511(7) . ?
N1 C36 1.539(8) . ?
N1 C43 1.512(8) . ?
C14 C16 1.391(4) . ?
C14 C25 1.394(4) . ?
C15 C27 1.497(4) . ?
C16 C41 1.394(4) . ?
C17 C18 1.499(4) . ?
C18 C22 1.387(7) . ?
C18 C30 1.380(6) . ?
C19 C29 1.393(6) . ?
C21 C21 1.407(9) 2_655 ?
C23 N2 1.503(7) . ?
C24 C28 1.499(5) . ?
C24 C32 1.368(7) . ?
C24 C38 1.373(7) . ?
C25 C34 1.387(4) . ?
C27 C34 1.401(4) . ?
C27 C41 1.394(4) . ?
C29 C30 1.386(6) . ?
C31 N2 1.528(7) . ?
C31 C42 1.511(7) . ?
C32 C32 1.378(8) 2_665 ?
C33 C36 1.500(9) . ?
N2 C44 1.519(6) . ?
N2 C45 1.514(9) . ?
C35 C40 1.499(10) . ?
C37 C37 1.590(15) 2_655 ?
C38 C38 1.389(8) 2_665 ?
C39 C44 1.505(8) . ?
C43 C46 1.504(8) . ?
C47 C47 1.493(14) 2_655 ?

loop_
_geom_torsion_atom_site_label_1
_geom_torsion_atom_site_label_2
_geom_torsion_atom_site_label_3
_geom_torsion_atom_site_label_4
_geom_torsion
_geom_torsion_site_symmetry_1
_geom_torsion_site_symmetry_2
_geom_torsion_site_symmetry_3
_geom_torsion_site_symmetry_4
_geom_torsion_publ_flag
Eu1 O1 C5 O4 68.3(4) 4_564 . . . ?
Eu1 O1 C5 C1 -112.9(3) 4_564 . . . ?
Eu1 O5 C8 O7 -11.6(3) 7_554 . . . ?
Eu1 O5 C8 C19 168.9(3) 7_554 . . . ?
Eu1 O7 C8 O5 12.0(4) 7_554 . . . ?
Eu1 O7 C8 C19 -168.5(3) 7_554 . . . ?
Eu1 O8 C17 O9 8.9(4) . . . . ?
Eu1 O8 C17 C18 -171.6(3) . . . . ?
Eu1 O9 C17 O8 -8.8(4) . . . . ?
Eu1 O9 C17 C18 171.7(3) . . . . ?
Eu1 C8 C19 C12 109.5(15) 7_554 . . . ?
Eu1 C8 C19 C29 -69.1(16) 7_554 . . . ?
Eu1 O13 C9 O3 -30.3(7) . . . . ?
Eu1 O13 C9 C6 150.2(3) . . . . ?
Eu1 O14 C15 Eu2 -46.3(3) . . . . ?
Eu1 O14 C15 O11 -81.3(4) . . . . ?
Eu1 O14 C15 C27 100.2(4) . . . . ?
Eu2 O2 C3 C14 137.3(4) 4_554 . . . ?
Eu2 O2 C3 O16 -43.7(6) 4_554 . . . ?
Eu2 O3 C9 C6 -161.2(3) . . . . ?
Eu2 O3 C9 O13 19.2(7) . . . . ?
Eu2 O4 C5 O1 -73.3(4) 4_564 . . . ?
Eu2 O4 C5 C1 107.9(3) 4_564 . . . ?
Eu2 O6 C7 O10 6.8(4) . . . . ?
Eu2 O6 C7 C11 -172.3(3) . . . . ?
Eu2 O11 C15 O14 61.6(4) . . . . ?
Eu2 O11 C15 C27 -120.0(2) . . . . ?
Eu2 O12 C28 O15 -8.7(4) . . . . ?
Eu2 O12 C28 C24 171.3(3) . . . . ?
Eu2 O15 C28 O12 8.7(4) . . . . ?
Eu2 O15 C28 C24 -171.3(3) . . . . ?
Eu2 C15 C27 C34 -43.2(4) . . . . ?
Eu2 C15 C27 C41 135.5(3) . . . . ?
O2 C3 C14 C16 179.2(3) . . . . ?
O2 C3 C14 C25 -2.2(5) . . . . ?
O2 C3 O16 Eu1 15.2(5) . . . 4_554 ?
O5 C8 C19 C12 3.6(6) . . . . ?
O5 C8 C19 C29 -175.0(4) . . . . ?
O6 C7 O10 Eu2 -7.2(4) . . . . ?
O6 C7 C11 C21 -3.3(6) . . . . ?
O6 C7 C11 C37 -165.0(5) . . . . ?
O6 C7 C11 C47 161.9(5) . . . . ?
C1 C2 C10 C6 0.2(5) . . . . ?
C1 C4 C20 C6 -1.4(5) . . . . ?
C2 C1 C4 C20 4.6(5) . . . . ?
C2 C1 C5 O1 178.6(3) . . . . ?
C2 C1 C5 O4 -2.5(5) . . . . ?
C3 C14 C16 C41 -179.1(3) . . . . ?
C3 C14 C25 C34 178.8(3) . . . . ?
C4 C1 C2 C10 -4.1(5) . . . . ?
C4 C1 C5 O1 -0.1(5) . . . . ?
C4 C1 C5 O4 178.8(3) . . . . ?
O7 C8 C19 C12 -175.9(4) . . . . ?
O7 C8 C19 C29 5.5(5) . . . . ?
O8 C17 C18 C22 -175.5(4) . . . . ?
O8 C17 C18 C30 4.0(5) . . . . ?
C5 C1 C2 C10 177.1(3) . . . . ?
C5 C1 C4 C20 -176.6(3) . . . . ?
O9 C17 C18 C22 4.0(6) . . . . ?
O9 C17 C18 C30 -176.5(4) . . . . ?
C7 C11 C21 C21 -178.6(7) . . . 2_655 ?
C7 C11 C37 C37 -154.9(6) . . . 2_655 ?
C7 C11 C47 C47 149.5(6) . . . 2_655 ?
C8 C19 C29 C30 179.2(4) . . . . ?
O10 C7 C11 C21 177.6(5) . . . . ?
O10 C7 C11 C37 15.9(6) . . . . ?
O10 C7 C11 C47 -17.2(6) . . . . ?
O11 C15 C27 C34 3.6(4) . . . . ?
O11 C15 C27 C41 -177.7(3) . . . . ?
O14 C15 C27 C34 -177.9(3) . . . . ?
O14 C15 C27 C41 0.8(4) . . . . ?
C9 C6 C10 C2 -178.8(3) . . . . ?
C9 C6 C20 C4 179.3(3) . . . . ?
C10 C6 C9 O3 1.1(5) . . . . ?
C10 C6 C9 O13 -179.3(3) . . . . ?
C10 C6 C20 C4 -2.5(5) . . . . ?
C11 C7 O10 Eu2 172.0(3) . . . . ?
C12 C19 C29 C30 0.6(7) . . . . ?
C13 C23 N2 C31 -51.9(5) . . . . ?
C13 C23 N2 C44 -172.9(4) . . . . ?
C13 C23 N2 C45 67.0(6) . . . . ?
C14 C3 O16 Eu1 -165.8(2) . . . 4_554 ?
C14 C16 C41 C27 0.9(5) . . . . ?
C14 C25 C34 C27 -0.3(5) . . . . ?
C15 C27 C34 C25 -177.8(3) . . . . ?
C15 C27 C41 C16 177.6(3) . . . . ?
C16 C14 C25 C34 -2.6(5) . . . . ?
C17 C18 C22 C12 176.9(5) . . . . ?
C17 C18 C30 C29 -178.5(4) . . . . ?
C19 C12 C22 C18 3.3(10) . . . . ?
C19 C29 C30 C18 0.0(8) . . . . ?
C20 C6 C9 O3 179.3(3) . . . . ?
C20 C6 C9 O13 -1.1(5) . . . . ?
C20 C6 C10 C2 3.0(5) . . . . ?
C21 C11 C37 C37 42.5(9) . . . 2_655 ?
C21 C11 C47 C47 -44.4(9) . . . 2_655 ?
C22 C12 C19 C8 179.2(5) . . . . ?
C22 C12 C19 C29 -2.2(8) . . . . ?
C22 C18 C30 C29 1.0(7) . . . . ?
C23 N2 C44 C39 -64.3(6) . . . . ?
C25 C14 C16 C41 2.3(5) . . . . ?
C26 N1 C35 C40 54.1(7) . . . . ?
C26 N1 C36 C33 -179.1(6) . . . . ?
C26 N1 C43 C46 64.5(6) . . . . ?
C28 C24 C32 C32 -177.6(7) . . . 2_665 ?
C28 C24 C38 C38 176.6(5) . . . 2_665 ?
C30 C18 C22 C12 -2.6(8) . . . . ?
C31 N2 C44 C39 173.0(5) . . . . ?
C32 C24 C28 O12 -173.3(5) . . . . ?
C32 C24 C28 O15 6.7(6) . . . . ?
C32 C24 C38 C38 -1.5(8) . . . 2_665 ?
C34 C27 C41 C16 -3.8(5) . . . . ?
C35 N1 C36 C33 61.8(8) . . . . ?
C35 N1 C43 C46 -173.0(5) . . . . ?
C36 N1 C35 C40 171.0(5) . . . . ?
C36 N1 C43 C46 -54.1(5) . . . . ?
C37 C11 C21 C21 -16.9(11) . . . 2_655 ?
C37 C11 C47 C47 56.5(10) . . . 2_655 ?
C38 C24 C28 O12 8.7(6) . . . . ?
C38 C24 C28 O15 -171.3(4) . . . . ?
C38 C24 C32 C32 0.4(10) . . . 2_665 ?
O16 C3 C14 C16 0.1(4) . . . . ?
O16 C3 C14 C25 178.7(3) . . . . ?
C41 C27 C34 C25 3.5(5) . . . . ?
C42 C31 N2 C23 -58.3(5) . . . . ?
C42 C31 N2 C44 63.0(6) . . . . ?
C42 C31 N2 C45 -179.9(5) . . . . ?
C43 N1 C35 C40 -68.6(7) . . . . ?
C43 N1 C36 C33 -58.0(6) . . . . ?
C45 N2 C44 C39 57.3(6) . . . . ?
C47 C11 C21 C21 15.5(11) . . . 2_655 ?
C47 C11 C37 C37 -51.5(9) . . . 2_655 ?
